data_7118121
loop_
_publ_author_name
'Jianfeng Wu'
'Lang Zhao'
'Mei Guo'
'Jinkui Tang'

_publ_section_title
;
 Constructing supramolecular grids: from 4f square to 3d-4f grid
;
_journal_name_full Chem.Commun.
_journal_page_first 17317
_journal_paper_doi 10.1039/C5cc06960B
_journal_volume 51
_journal_year 2015
_chemical_formula_sum 'C84 H132 Cl12 Cu4 Dy4 N28 O48'
_chemical_formula_weight 3631.73
_space_group_crystal_system orthorhombic
_space_group_IT_number 59
_space_group_name_Hall '-P 2ab 2a'
_space_group_name_H-M_alt 'P m m n'
_symmetry_space_group_name_Hall '-P 2ab 2a'
_symmetry_space_group_name_H-M 'P m m n :2'
_atom_sites_solution_hydrogens geom
_audit_creation_method SHELXL-2014/7
_audit_update_record
;
2015-07-28 deposited with the CCDC.
2015-10-02 downloaded from the CCDC.
;
_cell_angle_alpha 90
_cell_angle_beta 90
_cell_angle_gamma 90
_cell_formula_units_Z 2
_cell_length_a 19.3834(15)
_cell_length_b 27.657(2)
_cell_length_c 15.3958(11)
_cell_measurement_reflns_used 9856
_cell_measurement_temperature 273(2)
_cell_measurement_theta_max 26.02
_cell_measurement_theta_min 2.24
_cell_volume 8253.5(11)
_computing_cell_refinement 'Bruker SAINT'
_computing_data_collection 'Bruker APEX2'
_computing_data_reduction 'Bruker SAINT'
_computing_molecular_graphics 'SHELXL-2014/7 (Sheldrick, 2014)'
_computing_publication_material 'SHELXL-2014/7 (Sheldrick, 2014)'
_computing_structure_refinement 'SHELXL-2014/7 (Sheldrick, 2014)'
_computing_structure_solution 'SHELXL-2014/7 (Sheldrick, 2014)'
_diffrn_ambient_temperature 273(2)
_diffrn_measured_fraction_theta_full 0.999
_diffrn_measured_fraction_theta_max 0.997
_diffrn_measurement_device_type 'Bruker APEX-II CCD'
_diffrn_measurement_method '\f and \w scans'
_diffrn_radiation_type MoK\a
_diffrn_radiation_wavelength 0.71073
_diffrn_reflns_av_R_equivalents 0.0599
_diffrn_reflns_av_unetI/netI 0.0457
_diffrn_reflns_laue_measured_fraction_full 0.999
_diffrn_reflns_laue_measured_fraction_max 0.997
_diffrn_reflns_limit_h_max 23
_diffrn_reflns_limit_h_min -20
_diffrn_reflns_limit_k_max 34
_diffrn_reflns_limit_k_min -27
_diffrn_reflns_limit_l_max 18
_diffrn_reflns_limit_l_min -18
_diffrn_reflns_number 50301
_diffrn_reflns_point_group_measured_fraction_full 0.999
_diffrn_reflns_point_group_measured_fraction_max 0.997
_diffrn_reflns_theta_full 25.242
_diffrn_reflns_theta_max 26.043
_diffrn_reflns_theta_min 1.473
_exptl_absorpt_coefficient_mu 2.559
_exptl_absorpt_correction_T_max 0.584
_exptl_absorpt_correction_T_min 0.561
_exptl_absorpt_correction_type multi-scan
_exptl_absorpt_process_details (sadabs;bruker,2000)
_exptl_crystal_colour green
_exptl_crystal_density_diffrn 1.461
_exptl_crystal_description block
_exptl_crystal_F_000 3600
_exptl_crystal_size_max 0.23
_exptl_crystal_size_mid 0.22
_exptl_crystal_size_min 0.21
_refine_diff_density_max 7.729
_refine_diff_density_min -1.813
_refine_diff_density_rms 0.338
_refine_ls_extinction_coef .
_refine_ls_extinction_method none
_refine_ls_goodness_of_fit_ref 1.727
_refine_ls_hydrogen_treatment constr
_refine_ls_matrix_type full
_refine_ls_number_parameters 405
_refine_ls_number_reflns 8543
_refine_ls_number_restraints 156
_refine_ls_restrained_S_all 1.756
_refine_ls_R_factor_all 0.1814
_refine_ls_R_factor_gt 0.1311
_refine_ls_shift/su_max 0.001
_refine_ls_shift/su_mean 0.000
_refine_ls_structure_factor_coef Fsqd
_refine_ls_weighting_details 'w=1/[\s^2^(Fo^2^)+(0.2000P)^2^] where P=(Fo^2^+2Fc^2^)/3'
_refine_ls_weighting_scheme calc
_refine_ls_wR_factor_gt 0.3842
_refine_ls_wR_factor_ref 0.4479
_reflns_Friedel_coverage 0.000
_reflns_friedel_fraction_full .
_reflns_friedel_fraction_max .
_reflns_number_gt 5537
_reflns_number_total 8543
_reflns_threshold_expression 'I > 2\s(I)'
_cod_data_source_file c5cc06960b2_a.cif
_cod_data_source_block Dy4Cu4
_cod_original_cell_volume 8253.6(11)
_cod_database_code 7118121
_audit_block_doi 10.5517/cc1jhxjg
_shelx_shelxl_version_number 2014/7
_shelx_space_group_comment
;
The symmetry employed for this shelxl refinement is uniquely defined
by the following loop, which should always be used as a source of
symmetry information in preference to the above space-group names.
They are only intended as comments.
;

loop_
_space_group_symop_operation_xyz
'x, y, z'
'-x+1/2, -y+1/2, z'
'-x, y+1/2, -z'
'x+1/2, -y, -z'
'-x, -y, -z'
'x-1/2, y-1/2, -z'
'x, -y-1/2, z'
'-x-1/2, y, z'

loop_
_atom_site_label
_atom_site_type_symbol
_atom_site_fract_x
_atom_site_fract_y
_atom_site_fract_z
_atom_site_U_iso_or_equiv
_atom_site_adp_type
_atom_site_occupancy
_atom_site_site_symmetry_order
_atom_site_calc_flag
_atom_site_refinement_flags_posn
_atom_site_refinement_flags_adp
_atom_site_refinement_flags_occupancy
_atom_site_disorder_assembly
_atom_site_disorder_group
C1 C 1.1489(8) 0.5152(7) 0.6543(11) 0.090(6) Uani 1 1 d D . . . .
H1A H 1.1778 0.5432 0.6647 0.108 Uiso 1 1 calc R U . . .
H1B H 1.1725 0.4939 0.6140 0.108 Uiso 1 1 calc R U . . .
N1 N 1.0268(4) 0.5081(3) 0.6500(6) 0.058(4) Uani 1 1 d DG . . . .
C2 C 1.0881(3) 0.5287(3) 0.6217(6) 0.058(4) Uani 1 1 d G U . . .
C3 C 1.0874(3) 0.5630(3) 0.5556(7) 0.072(5) Uani 1 1 d G . . . .
H3 H 1.1285 0.5768 0.5367 0.087 Uiso 1 1 calc R U . . .
C4 C 1.0252(5) 0.5766(3) 0.5179(6) 0.067(5) Uani 1 1 d G . . . .
H4 H 1.0247 0.5996 0.4737 0.080 Uiso 1 1 calc R U . . .
C5 C 0.9638(3) 0.5560(4) 0.5462(7) 0.068(5) Uani 1 1 d G . . . .
H5 H 0.9222 0.5651 0.5210 0.082 Uiso 1 1 calc R U . . .
C6 C 0.9646(3) 0.5217(4) 0.6122(7) 0.058(4) Uani 1 1 d G . . . .
C7 C 0.9041(7) 0.5011(6) 0.6479(10) 0.059(4) Uani 1 1 d . U . . .
H7 H 0.8608 0.5085 0.6256 0.070 Uiso 1 1 calc R U . . .
C8 C 0.8711(9) 0.4280(6) 0.8196(14) 0.071(4) Uani 1 1 d . U . . .
C9 C 0.8112(8) 0.4082(7) 0.8695(13) 0.077(5) Uani 1 1 d . U . . .
C10 C 0.8120(8) 0.3807(6) 0.9371(14) 0.080(5) Uani 1 1 d . U . . .
H10 H 0.8540 0.3691 0.9577 0.096 Uiso 1 1 calc R U . . .
C11 C 0.7500 0.3675(9) 0.9810(18) 0.081(7) Uani 1 2 d S TU P . .
H11 H 0.7500 0.3515 1.0341 0.097 Uiso 1 2 calc R U P . .
C12 C 0.8862(15) 0.2500 0.5688(17) 0.082(8) Uani 1 2 d S T P . .
H12 H 0.8513 0.2500 0.5275 0.098 Uiso 1 2 calc R U P . .
C13 C 0.9076(8) 0.2911(7) 0.5941(11) 0.077(5) Uani 1 1 d . . . . .
H13 H 0.8923 0.3196 0.5681 0.093 Uiso 1 1 calc R U . . .
C14 C 0.9551(7) 0.2918(5) 0.6627(10) 0.056(4) Uani 1 1 d . . . . .
C15 C 0.9838(7) 0.3342(6) 0.7093(10) 0.052(4) Uani 1 1 d . . . . .
C16 C 1.0863(7) 0.3525(7) 0.8885(11) 0.071(5) Uani 1 1 d . . . . .
H16 H 1.0983 0.3216 0.9065 0.086 Uiso 1 1 calc R U . . .
N8 N 1.0797(5) 0.4392(4) 0.9047(6) 0.068(4) Uani 1 1 d G U . . .
C17 C 1.1049(6) 0.3954(3) 0.9354(7) 0.080(5) Uani 1 1 d G U . . .
C18 C 1.1405(7) 0.3936(4) 1.0137(8) 0.093(6) Uani 1 1 d G U . . .
H18 H 1.1573 0.3643 1.0342 0.112 Uiso 1 1 calc R U . . .
C19 C 1.1509(7) 0.4357(5) 1.0613(7) 0.121(8) Uani 1 1 d G U . . .
H19 H 1.1747 0.4345 1.1137 0.145 Uiso 1 1 calc R U . . .
C20 C 1.1257(7) 0.4796(4) 1.0306(7) 0.091(5) Uani 1 1 d G U . . .
H20 H 1.1327 0.5077 1.0625 0.109 Uiso 1 1 calc R U . . .
C21 C 1.0901(6) 0.4813(3) 0.9523(7) 0.078(5) Uani 1 1 d G U . . .
C22 C 1.0624(10) 0.5243(7) 0.9185(13) 0.087(5) Uani 1 1 d . U . . .
H22A H 1.0996 0.5442 0.8962 0.104 Uiso 1 1 calc R U . . .
H22B H 1.0398 0.5420 0.9647 0.104 Uiso 1 1 calc R U . . .
Cl1 Cl 0.7500 0.5473(2) 0.7371(3) 0.0606(14) Uani 1 2 d S T P . .
Cl2 Cl 0.7500 0.4531(4) 0.5735(5) 0.119(3) Uani 1 2 d S TU P . .
Cl3 Cl 1.1568(3) 0.2500 0.8169(6) 0.092(2) Uani 1 2 d S T P . .
Cl4 Cl 0.9936(5) 0.2500 0.9386(6) 0.126(3) Uani 1 2 d S T P . .
Cl5 Cl 0.2500 0.5046(3) 0.8635(5) 0.107(3) Uani 1 2 d S TU P . .
Cu1 Cu 0.7500 0.46165(12) 0.7252(2) 0.0718(9) Uani 1 2 d S T P . .
Cu2 Cu 1.03950(12) 0.2500 0.79138(17) 0.0558(7) Uani 1 2 d S T P . .
Dy1 Dy 1.02538(3) 0.44271(3) 0.75944(6) 0.0632(4) Uani 1 1 d . . . . .
N2 N 0.9109(6) 0.4721(5) 0.7118(10) 0.065(3) Uani 1 1 d . U . . .
N3 N 0.8536(8) 0.4513(5) 0.7533(10) 0.066(4) Uani 1 1 d . . . . .
N4 N 0.7500 0.4196(5) 0.8239(12) 0.052(4) Uani 1 2 d S TU P . .
N5 N 0.9757(7) 0.2500 0.6960(10) 0.044(4) Uani 1 2 d S T P . .
N6 N 1.0261(5) 0.3203(5) 0.7745(8) 0.056(4) Uani 1 1 d . . . . .
N7 N 1.0501(6) 0.3614(6) 0.8160(9) 0.069(4) Uani 1 1 d . . . . .
O1 O 1.1335(6) 0.4874(5) 0.7442(8) 0.089(4) Uani 1 1 d D . . . .
H1D H 1.1524 0.5017 0.7843 0.133 Uiso 1 1 calc DR U . . .
O2 O 0.9308(4) 0.4208(4) 0.8464(8) 0.066(3) Uani 1 1 d . . . . .
O3 O 0.9688(5) 0.3762(4) 0.6886(8) 0.064(3) Uani 1 1 d . . . . .
O4 O 1.0124(6) 0.5150(5) 0.8484(9) 0.084(4) Uani 1 1 d D . . . .
H4D H 0.9732 0.5197 0.8665 0.126 Uiso 1 1 calc DR U . . .
O5 O 1.1001(5) 0.4075(4) 0.6540(7) 0.071(3) Uani 1 1 d . . . . .
O6 O 0.7500 0.3417(11) 0.597(2) 0.199(14) Uani 1 2 d S TU P . .
O7 O 0.7500 0.2999(12) 0.436(2) 0.190(13) Uani 1 2 d S TU P . .
O8 O 0.2500 0.4079(8) 0.6178(15) 0.119(7) Uani 1 2 d DS TU P . .
O9 O 0.1716(16) 0.2500 0.607(2) 0.165(10) Uani 1 2 d S TU P . .
O10 O 0.9846(13) 0.5998(8) 0.7898(18) 0.171(8) Uani 1 1 d . U . . .
O11 O 0.0116(18) 0.3002(11) 0.403(2) 0.223(11) Uani 1 1 d . U . . .
O12 O 0.0425(16) 0.6553(10) 0.945(2) 0.228(13) Uani 1 1 d . U . . .
O13 O 0.2500 0.6056(11) 0.801(2) 0.168(11) Uani 1 2 d S TU P . .
O14 O 0.0849(8) 0.3252(5) 0.5518(11) 0.108(5) Uani 1 1 d . U . . .
O15 O 0.2500 0.3565(19) 0.782(3) 0.28(2) Uani 1 2 d DS TU P . .

loop_
_atom_site_aniso_label
_atom_site_aniso_U_11
_atom_site_aniso_U_22
_atom_site_aniso_U_33
_atom_site_aniso_U_23
_atom_site_aniso_U_13
_atom_site_aniso_U_12
C1 0.024(8) 0.103(13) 0.142(18) -0.036(13) 0.000(10) -0.014(8)
N1 0.027(6) 0.075(8) 0.072(8) -0.043(7) 0.007(5) -0.012(5)
C2 0.032(6) 0.067(7) 0.076(7) -0.021(6) 0.001(6) -0.001(5)
C3 0.033(9) 0.089(12) 0.095(13) -0.048(10) -0.007(8) 0.002(7)
C4 0.037(9) 0.063(10) 0.099(13) -0.022(9) 0.007(8) 0.002(6)
C5 0.034(8) 0.073(12) 0.097(13) -0.039(10) 0.000(8) -0.002(7)
C6 0.020(7) 0.065(10) 0.089(12) -0.039(9) 0.003(7) -0.008(6)
C7 0.027(6) 0.079(8) 0.070(7) -0.026(6) 0.007(5) 0.006(5)
C8 0.042(7) 0.075(8) 0.095(9) -0.015(7) -0.009(7) -0.005(6)
C9 0.034(9) 0.080(12) 0.118(14) -0.021(9) 0.020(9) -0.008(8)
C10 0.024(8) 0.082(12) 0.134(15) -0.012(9) -0.004(9) 0.006(8)
C11 0.071(10) 0.080(10) 0.093(10) -0.002(8) 0.000 0.000
C12 0.09(2) 0.072(16) 0.084(17) 0.000 -0.039(15) 0.000
C13 0.057(11) 0.099(13) 0.077(11) -0.028(10) -0.044(9) 0.005(9)
C14 0.037(7) 0.064(9) 0.069(10) -0.014(8) -0.012(7) 0.011(7)
C15 0.029(7) 0.065(10) 0.064(9) -0.013(8) -0.008(6) 0.010(6)
C16 0.022(7) 0.104(13) 0.088(12) -0.020(10) -0.013(7) 0.008(8)
N8 0.043(6) 0.093(7) 0.069(7) -0.040(6) 0.016(5) -0.010(5)
C17 0.068(8) 0.103(9) 0.068(8) -0.019(7) -0.002(7) -0.006(7)
C18 0.085(9) 0.113(9) 0.082(8) -0.022(8) -0.008(7) -0.004(8)
C19 0.120(11) 0.133(11) 0.110(11) -0.015(9) -0.002(9) -0.023(9)
C20 0.080(9) 0.109(9) 0.083(8) -0.032(8) 0.009(7) -0.017(8)
C21 0.060(8) 0.097(9) 0.077(8) -0.029(7) 0.011(7) -0.016(7)
C22 0.071(9) 0.094(9) 0.095(9) -0.028(7) 0.008(7) -0.030(7)
Cl1 0.034(3) 0.081(4) 0.067(3) -0.002(3) 0.000 0.000
Cl2 0.040(3) 0.205(8) 0.112(5) -0.095(6) 0.000 0.000
Cl3 0.024(3) 0.110(5) 0.141(6) 0.000 -0.026(3) 0.000
Cl4 0.089(6) 0.193(9) 0.097(6) 0.000 0.024(5) 0.000
Cl5 0.027(3) 0.194(8) 0.100(5) -0.006(5) 0.000 0.000
Cu1 0.0128(12) 0.0783(19) 0.124(2) -0.0375(17) 0.000 0.000
Cu2 0.0278(13) 0.0834(19) 0.0562(15) 0.000 -0.0129(11) 0.000
Dy1 0.0152(5) 0.0790(7) 0.0953(7) -0.0469(4) -0.0014(3) 0.0036(3)
N2 0.034(6) 0.066(7) 0.096(7) -0.012(6) -0.002(6) -0.011(5)
N3 0.033(8) 0.062(8) 0.104(11) -0.037(8) 0.003(7) 0.003(6)
N4 0.024(6) 0.050(7) 0.083(8) -0.008(7) 0.000 0.000
N5 0.036(9) 0.052(10) 0.045(9) 0.000 -0.013(7) 0.000
N6 0.027(7) 0.091(10) 0.048(7) -0.015(7) -0.016(5) 0.019(6)
N7 0.032(6) 0.106(10) 0.070(8) -0.031(8) -0.012(6) 0.009(7)
O1 0.021(6) 0.134(11) 0.112(10) -0.044(8) 0.007(5) -0.019(7)
O2 0.014(4) 0.076(7) 0.107(9) -0.032(6) -0.010(5) 0.003(4)
O3 0.039(6) 0.066(7) 0.086(8) -0.029(6) -0.022(5) 0.016(5)
O4 0.043(6) 0.101(9) 0.107(10) -0.059(8) 0.020(6) -0.009(6)
O5 0.039(6) 0.093(8) 0.082(7) -0.030(6) -0.009(5) 0.014(5)
O6 0.20(2) 0.175(18) 0.23(2) -0.033(16) 0.000 0.000
O7 0.20(2) 0.213(19) 0.159(18) 0.031(15) 0.000 0.000
O8 0.057(10) 0.125(13) 0.176(15) -0.058(12) 0.000 0.000
O9 0.128(17) 0.170(16) 0.196(18) 0.000 0.005(15) 0.000
O10 0.169(16) 0.147(14) 0.196(15) -0.024(13) 0.041(13) 0.002(12)
O11 0.252(19) 0.204(17) 0.212(18) 0.000(15) 0.010(16) -0.007(15)
O12 0.23(2) 0.227(18) 0.227(19) -0.011(15) -0.002(16) -0.018(15)
O13 0.169(19) 0.173(17) 0.162(16) 0.003(15) 0.000 0.000
O14 0.094(10) 0.084(8) 0.145(11) -0.040(8) -0.023(9) 0.026(7)
O15 0.28(3) 0.26(3) 0.31(3) -0.004(19) 0.000 0.000

loop_
_atom_type_symbol
_atom_type_description
_atom_type_scat_dispersion_real
_atom_type_scat_dispersion_imag
_atom_type_scat_source
C C 0.0033 0.0016 'International Tables Vol C Tables 4.2.6.8 and 6.1.1.4'
H H 0.0000 0.0000 'International Tables Vol C Tables 4.2.6.8 and 6.1.1.4'
N N 0.0061 0.0033 'International Tables Vol C Tables 4.2.6.8 and 6.1.1.4'
O O 0.0106 0.0060 'International Tables Vol C Tables 4.2.6.8 and 6.1.1.4'
Cu Cu 0.3201 1.2651 'International Tables Vol C Tables 4.2.6.8 and 6.1.1.4'
Dy Dy -0.1892 4.4098 'International Tables Vol C Tables 4.2.6.8 and 6.1.1.4'
Cl Cl 0.1484 0.1585 'International Tables Vol C Tables 4.2.6.8 and 6.1.1.4'

loop_
_geom_angle_atom_site_label_1
_geom_angle_atom_site_label_2
_geom_angle_atom_site_label_3
_geom_angle
_geom_angle_site_symmetry_1
_geom_angle_site_symmetry_3
C2 C1 O1 107.1(12) . .
C2 N1 C6 120.0 . .
C2 N1 Dy1 121.6(4) . .
C6 N1 Dy1 118.3(4) . .
C1 C2 N1 121.5(10) . .
C1 C2 C3 118.5(10) . .
N1 C2 C3 120.0 . .
C2 C3 C4 120.0 . .
C5 C4 C3 120.0 . .
C4 C5 C6 120.0 . .
C5 C6 N1 120.0 . .
C5 C6 C7 123.3(9) . .
N1 C6 C7 116.6(9) . .
N2 C7 C6 117.8(13) . .
O2 C8 N3 127.2(18) . .
O2 C8 C9 119.5(19) . .
N3 C8 C9 113.3(16) . .
C10 C9 N4 122.9(15) . .
C10 C9 C8 128.4(17) . .
N4 C9 C8 108.3(17) . .
C9 C10 C11 121.6(17) . .
C10 C11 C10 115(2) . 8_755
C13 C12 C13 127(3) 7_565 .
C12 C13 C14 117.1(19) . .
N5 C14 C13 118.5(15) . .
N5 C14 C15 112.9(13) . .
C13 C14 C15 128.5(15) . .
O3 C15 N6 126.9(14) . .
O3 C15 C14 121.9(13) . .
N6 C15 C14 111.3(13) . .
N7 C16 C17 113.5(15) . .
C17 N8 C21 120.0 . .
C17 N8 Dy1 119.4(5) . .
C21 N8 Dy1 120.4(5) . .
C18 C17 N8 120.0 . .
C18 C17 C16 122.1(10) . .
N8 C17 C16 117.5(10) . .
C17 C18 C19 120.0 . .
C18 C19 C20 120.0 . .
C21 C20 C19 120.0 . .
C20 C21 N8 120.0 . .
C20 C21 C22 122.8(10) . .
N8 C21 C22 117.2(10) . .
C21 C22 O4 112.1(14) . .
N4 Cu1 N3 75.5(5) . .
N4 Cu1 N3 75.5(5) . 8_755
N3 Cu1 N3 151.0(9) . 8_755
N4 Cu1 Cl2 136.8(6) . .
N3 Cu1 Cl2 101.2(4) . .
N3 Cu1 Cl2 101.2(4) 8_755 .
N4 Cu1 Cl1 123.0(5) . .
N3 Cu1 Cl1 97.0(4) . .
N3 Cu1 Cl1 97.0(4) 8_755 .
Cl2 Cu1 Cl1 100.2(3) . .
N5 Cu2 N6 79.3(3) . 7_565
N5 Cu2 N6 79.3(3) . .
N6 Cu2 N6 158.6(6) 7_565 .
N5 Cu2 Cl3 139.9(5) . .
N6 Cu2 Cl3 98.7(3) 7_565 .
N6 Cu2 Cl3 98.7(3) . .
N5 Cu2 Cl4 118.5(6) . .
N6 Cu2 Cl4 94.3(4) 7_565 .
N6 Cu2 Cl4 94.3(4) . .
Cl3 Cu2 Cl4 101.6(3) . .
O2 Dy1 O5 139.2(4) . .
O2 Dy1 O3 72.9(4) . .
O5 Dy1 O3 69.8(4) . .
O2 Dy1 O4 79.1(4) . .
O5 Dy1 O4 141.4(4) . .
O3 Dy1 O4 146.7(3) . .
O2 Dy1 O1 148.7(4) . .
O5 Dy1 O1 67.7(4) . .
O3 Dy1 O1 137.3(4) . .
O4 Dy1 O1 74.2(4) . .
O2 Dy1 N7 73.4(4) . .
O5 Dy1 N7 75.5(4) . .
O3 Dy1 N7 63.3(4) . .
O4 Dy1 N7 124.9(5) . .
O1 Dy1 N7 109.2(5) . .
O2 Dy1 N1 125.8(3) . .
O5 Dy1 N1 80.1(4) . .
O3 Dy1 N1 104.8(4) . .
O4 Dy1 N1 77.5(4) . .
O1 Dy1 N1 63.6(4) . .
N7 Dy1 N1 155.3(4) . .
O2 Dy1 N8 78.9(3) . .
O5 Dy1 N8 110.0(3) . .
O3 Dy1 N8 125.1(4) . .
O4 Dy1 N8 64.4(4) . .
O1 Dy1 N8 75.0(4) . .
N7 Dy1 N8 64.0(4) . .
N1 Dy1 N8 129.8(3) . .
O2 Dy1 N2 63.5(4) . .
O5 Dy1 N2 118.5(4) . .
O3 Dy1 N2 73.0(4) . .
O4 Dy1 N2 78.7(4) . .
O1 Dy1 N2 125.0(5) . .
N7 Dy1 N2 125.5(4) . .
N1 Dy1 N2 64.4(4) . .
N8 Dy1 N2 131.5(4) . .
C7 N2 N3 121.8(14) . .
C7 N2 Dy1 121.9(10) . .
N3 N2 Dy1 116.1(11) . .
C8 N3 N2 111.5(15) . .
C8 N3 Cu1 120.3(13) . .
N2 N3 Cu1 127.9(12) . .
C9 N4 C9 114(2) 8_755 .
C9 N4 Cu1 122.0(10) 8_755 .
C9 N4 Cu1 122.0(10) . .
C14 N5 C14 121.3(16) 7_565 .
C14 N5 Cu2 119.3(8) 7_565 .
C14 N5 Cu2 119.3(8) . .
C15 N6 N7 108.2(13) . .
C15 N6 Cu2 117.2(10) . .
N7 N6 Cu2 134.6(9) . .
C16 N7 N6 114.1(15) . .
C16 N7 Dy1 124.4(12) . .
N6 N7 Dy1 121.5(9) . .
C1 O1 Dy1 118.9(8) . .
C8 O2 Dy1 119.6(13) . .
C15 O3 Dy1 119.6(9) . .
C22 O4 Dy1 119.1(11) . .

loop_
_geom_bond_atom_site_label_1
_geom_bond_atom_site_label_2
_geom_bond_distance
_geom_bond_site_symmetry_2
C1 C2 1.334(17) .
C1 O1 1.611(17) .
N1 C2 1.3900 .
N1 C6 1.3900 .
N1 Dy1 2.472(9) .
C2 C3 1.3900 .
C3 C4 1.3900 .
C4 C5 1.3900 .
C5 C6 1.3900 .
C6 C7 1.414(16) .
C7 N2 1.28(2) .
C8 O2 1.244(19) .
C8 N3 1.25(2) .
C8 C9 1.50(2) .
C9 C10 1.29(2) .
C9 N4 1.41(2) .
C10 C11 1.43(2) .
C11 C10 1.43(2) 8_755
C12 C13 1.272(19) 7_565
C12 C13 1.272(19) .
C13 C14 1.40(2) .
C14 N5 1.327(16) .
C14 C15 1.48(2) .
C15 O3 1.240(17) .
C15 N6 1.351(19) .
C16 N7 1.34(2) .
C16 C17 1.434(19) .
N8 C17 1.3900 .
N8 C21 1.3900 .
N8 Dy1 2.473(8) .
C17 C18 1.3900 .
C18 C19 1.3900 .
C19 C20 1.3900 .
C20 C21 1.3900 .
C21 C22 1.40(2) .
C22 O4 1.47(2) .
Cl1 Cu1 2.375(7) .
Cl2 Cu1 2.348(9) .
Cl3 Cu2 2.307(6) .
Cl4 Cu2 2.435(9) .
Cu1 N4 1.913(18) .
Cu1 N3 2.074(15) .
Cu1 N3 2.074(15) 8_755
Cu2 N5 1.919(14) .
Cu2 N6 1.978(15) 7_565
Cu2 N6 1.978(15) .
Dy1 O2 2.350(10) .
Dy1 O5 2.384(10) .
Dy1 O3 2.403(10) .
Dy1 O4 2.437(11) .
Dy1 O1 2.444(12) .
Dy1 N7 2.458(16) .
Dy1 N2 2.474(14) .
N2 N3 1.41(2) .
N4 C9 1.41(2) 8_755
N5 C14 1.327(16) 7_565
N6 N7 1.386(19) .
